data_7229006
loop_
_publ_author_name
'Li, Yueqin'
'Yang, Zhiwei'
'Zhou, Minya'
'Li, Yun'
'He, Jing'
'Wang, Xuehong'
'Lin, Zhengfeng'

_publ_section_title
;
 Ni(ii) and Co(ii) complexes of an asymmetrical aroylhydrazone: synthesis,
 molecular structures, DNA binding, protein interaction, radical
 scavenging and cytotoxic activity
;
_journal_issue 66
_journal_name_full 'RSC Adv.'
_journal_page_first 41527
_journal_paper_doi 10.1039/C7RA05504H
_journal_volume 7
_journal_year 2017
_chemical_formula_sum 'C53 H50 N6 Ni O5'
_chemical_formula_weight 909.70
_chemical_name_systematic
; 
 ? 
;
_space_group_IT_number 14
_symmetry_cell_setting monoclinic
_symmetry_space_group_name_Hall '-P 2ybc'
_symmetry_space_group_name_H-M 'P 1 21/c 1'
_atom_sites_solution_hydrogens geom
_atom_sites_solution_primary direct
_atom_sites_solution_secondary difmap
_audit_creation_method SHELXL-97
_audit_update_record
;
2016-10-23 deposited with the CCDC.
2017-08-14 downloaded from the CCDC.
;
_cell_angle_alpha 90.00
_cell_angle_beta 103.504(6)
_cell_angle_gamma 90.00
_cell_formula_units_Z 4
_cell_length_a 10.334(2)
_cell_length_b 15.835(3)
_cell_length_c 28.718(6)
_cell_measurement_reflns_used 6396
_cell_measurement_temperature 296(2)
_cell_measurement_theta_max 26.50
_cell_measurement_theta_min 2.55
_cell_volume 4569.5(16)
_computing_structure_refinement 'SHELXL-97 (Sheldrick, 1997)'
_computing_structure_solution 'SHELXS-97 (Sheldrick, 1990)'
_diffrn_ambient_temperature 296(2)
_diffrn_measured_fraction_theta_full 1.000
_diffrn_measured_fraction_theta_max 1.000
_diffrn_measurement_device_type 'CCD area detector'
_diffrn_radiation_monochromator graphite
_diffrn_radiation_source 'fine-focus sealed tube'
_diffrn_radiation_type MoK\a
_diffrn_radiation_wavelength 0.71073
_diffrn_reflns_av_R_equivalents 0.0290
_diffrn_reflns_av_sigmaI/netI 0.0347
_diffrn_reflns_limit_h_max 12
_diffrn_reflns_limit_h_min -10
_diffrn_reflns_limit_k_max 18
_diffrn_reflns_limit_k_min -15
_diffrn_reflns_limit_l_max 33
_diffrn_reflns_limit_l_min -34
_diffrn_reflns_number 23095
_diffrn_reflns_theta_full 25.05
_diffrn_reflns_theta_max 25.05
_diffrn_reflns_theta_min 1.46
_exptl_absorpt_coefficient_mu 0.481
_exptl_absorpt_correction_T_max 0.9314
_exptl_absorpt_correction_T_min 0.8692
_exptl_absorpt_correction_type multi-scan
_exptl_absorpt_process_details sadabs
_exptl_crystal_colour green
_exptl_crystal_density_diffrn 1.322
_exptl_crystal_density_method 'not measured'
_exptl_crystal_description block
_exptl_crystal_F_000 1912
_exptl_crystal_size_max 0.30
_exptl_crystal_size_mid 0.25
_exptl_crystal_size_min 0.15
_refine_diff_density_max 0.362
_refine_diff_density_min -0.508
_refine_diff_density_rms 0.124
_refine_ls_extinction_method none
_refine_ls_goodness_of_fit_ref 1.052
_refine_ls_hydrogen_treatment constr
_refine_ls_matrix_type full
_refine_ls_number_parameters 594
_refine_ls_number_reflns 8089
_refine_ls_number_restraints 0
_refine_ls_restrained_S_all 1.052
_refine_ls_R_factor_all 0.0597
_refine_ls_R_factor_gt 0.0384
_refine_ls_shift/su_max 0.001
_refine_ls_shift/su_mean 0.000
_refine_ls_structure_factor_coef Fsqd
_refine_ls_weighting_details 'calc w=1/[\s^2^(Fo^2^)+(0.0800P)^2^+0.0785P] where P=(Fo^2^+2Fc^2^)/3'
_refine_ls_weighting_scheme calc
_refine_ls_wR_factor_gt 0.1094
_refine_ls_wR_factor_ref 0.1281
_reflns_number_gt 6090
_reflns_number_total 8089
_reflns_threshold_expression >2sigma(I)
_cod_data_source_file c7ra05504h2.cif
_cod_data_source_block s_0m
_cod_depositor_comments
;
The following automatic conversions were performed:

'_symmetry_cell_setting' value 'Monoclinic ' changed to 'monoclinic'
according to
/home/data/users/saulius/crontab/automatic-downloads/rss-feeds/RSC/lib/dictionaries/cif_core.dic
dictionary named 'cif_core.dic' version 2.4.2 from 2011-04-26.

Automatic conversion script
Id: cif_fix_values 4973 2017-02-22 13:04:09Z antanas 
;
_cod_original_sg_symbol_H-M 'P 21/c '
_cod_database_code 7229006

loop_
_symmetry_equiv_pos_as_xyz
'x, y, z'
'-x, y+1/2, -z+1/2'
'-x, -y, -z'
'x, -y-1/2, z-1/2'

loop_
_atom_site_label
_atom_site_type_symbol
_atom_site_fract_x
_atom_site_fract_y
_atom_site_fract_z
_atom_site_U_iso_or_equiv
_atom_site_adp_type
_atom_site_occupancy
_atom_site_symmetry_multiplicity
_atom_site_calc_flag
_atom_site_refinement_flags
C1 C 0.4342(2) 0.69901(15) -0.06938(8) 0.0281(5) Uani 1 1 d .
C2 C 0.4895(2) 0.70542(16) -0.11293(8) 0.0306(5) Uani 1 1 d .
C3 C 0.5262(2) 0.63424(18) -0.13537(9) 0.0408(6) Uani 1 1 d .
H3 H 0.5171 0.5808 -0.1231 0.049 Uiso 1 1 calc R
C4 C 0.5762(3) 0.6427(2) -0.17569(9) 0.0509(7) Uani 1 1 d .
H4 H 0.6001 0.5949 -0.1905 0.061 Uiso 1 1 calc R
C5 C 0.5907(3) 0.7206(2) -0.19409(10) 0.0546(8) Uani 1 1 d .
H5 H 0.6230 0.7255 -0.2216 0.066 Uiso 1 1 calc R
C6 C 0.5577(3) 0.7917(2) -0.17206(10) 0.0510(7) Uani 1 1 d .
H6 H 0.5694 0.8448 -0.1842 0.061 Uiso 1 1 calc R
C7 C 0.5068(2) 0.78418(18) -0.13156(9) 0.0379(6) Uani 1 1 d .
H7 H 0.4841 0.8325 -0.1168 0.045 Uiso 1 1 calc R
C8 C 0.3199(2) 0.55309(16) -0.00180(8) 0.0322(5) Uani 1 1 d .
C9 C 0.3289(3) 0.47180(16) -0.02759(9) 0.0460(7) Uani 1 1 d .
H9A H 0.2446 0.4599 -0.0490 0.069 Uiso 1 1 calc R
H9B H 0.3518 0.4268 -0.0047 0.069 Uiso 1 1 calc R
H9C H 0.3960 0.4766 -0.0456 0.069 Uiso 1 1 calc R
C10 C 0.2733(2) 0.54595(15) 0.04307(8) 0.0336(6) Uani 1 1 d .
C11 C 0.3422(2) 0.57990(16) 0.08527(9) 0.0366(6) Uani 1 1 d .
H11 H 0.4189 0.6109 0.0858 0.044 Uiso 1 1 calc R
C12 C 0.2995(3) 0.56897(17) 0.12830(9) 0.0424(6) Uani 1 1 d .
C13 C 0.1818(3) 0.52346(18) 0.12698(10) 0.0494(7) Uani 1 1 d .
C14 C 0.1117(3) 0.4896(2) 0.08286(11) 0.0562(8) Uani 1 1 d .
H14 H 0.0325 0.4607 0.0813 0.067 Uiso 1 1 calc R
C15 C 0.1576(3) 0.49855(18) 0.04273(10) 0.0472(7) Uani 1 1 d .
H15 H 0.1122 0.4730 0.0145 0.057 Uiso 1 1 calc R
C16 C 0.1384(4) 0.5118(2) 0.16974(13) 0.0701(10) Uani 1 1 d .
H16 H 0.0607 0.4817 0.1692 0.084 Uiso 1 1 calc R
C17 C 0.2095(4) 0.5444(3) 0.21149(13) 0.0817(12) Uani 1 1 d .
H17 H 0.1802 0.5365 0.2394 0.098 Uiso 1 1 calc R
C18 C 0.3266(4) 0.5896(2) 0.21312(12) 0.0765(11) Uani 1 1 d .
H18 H 0.3742 0.6120 0.2420 0.092 Uiso 1 1 calc R
C19 C 0.3714(3) 0.6011(2) 0.17253(10) 0.0595(8) Uani 1 1 d .
H19 H 0.4502 0.6305 0.1741 0.071 Uiso 1 1 calc R
C20 C 0.5320(2) 0.81664(15) 0.07850(7) 0.0282(5) Uani 1 1 d .
C21 C 0.6414(2) 0.81537(15) 0.12298(8) 0.0284(5) Uani 1 1 d .
C22 C 0.6668(3) 0.74237(16) 0.14937(10) 0.0422(6) Uani 1 1 d .
H22 H 0.6199 0.6935 0.1381 0.051 Uiso 1 1 calc R
C23 C 0.7606(3) 0.74009(19) 0.19230(10) 0.0514(8) Uani 1 1 d .
H23 H 0.7745 0.6905 0.2101 0.062 Uiso 1 1 calc R
C24 C 0.8334(3) 0.8108(2) 0.20868(9) 0.0483(7) Uani 1 1 d .
H24 H 0.8957 0.8098 0.2379 0.058 Uiso 1 1 calc R
C25 C 0.8134(3) 0.88319(19) 0.18165(9) 0.0477(7) Uani 1 1 d .
H25 H 0.8651 0.9307 0.1920 0.057 Uiso 1 1 calc R
C26 C 0.7175(2) 0.88597(17) 0.13935(9) 0.0390(6) Uani 1 1 d .
H26 H 0.7038 0.9357 0.1216 0.047 Uiso 1 1 calc R
C27 C 0.3243(2) 0.95889(15) 0.00970(8) 0.0306(5) Uani 1 1 d .
C28 C 0.3703(3) 1.04034(16) 0.03500(9) 0.0456(7) Uani 1 1 d .
H28A H 0.3287 1.0475 0.0613 0.068 Uiso 1 1 calc R
H28B H 0.3465 1.0866 0.0130 0.068 Uiso 1 1 calc R
H28C H 0.4652 1.0390 0.0468 0.068 Uiso 1 1 calc R
C29 C 0.2167(2) 0.96397(15) -0.03452(8) 0.0310(5) Uani 1 1 d .
C30 C 0.2234(2) 0.92295(15) -0.07591(8) 0.0331(5) Uani 1 1 d .
H30 H 0.2984 0.8909 -0.0766 0.040 Uiso 1 1 calc R
C31 C 0.1193(2) 0.92812(16) -0.11758(8) 0.0361(6) Uani 1 1 d .
C32 C 0.0042(2) 0.97533(17) -0.11599(9) 0.0412(6) Uani 1 1 d .
C33 C 0.0016(3) 1.01932(19) -0.07380(9) 0.0482(7) Uani 1 1 d .
H33 H -0.0728 1.0515 -0.0725 0.058 Uiso 1 1 calc R
C34 C 0.1052(2) 1.01590(17) -0.03484(9) 0.0406(6) Uani 1 1 d .
H34 H 0.1028 1.0481 -0.0080 0.049 Uiso 1 1 calc R
C35 C -0.1037(3) 0.9757(2) -0.15656(10) 0.0592(8) Uani 1 1 d .
H35 H -0.1806 1.0055 -0.1556 0.071 Uiso 1 1 calc R
C36 C -0.0964(3) 0.9332(2) -0.19691(11) 0.0659(9) Uani 1 1 d .
H36 H -0.1685 0.9338 -0.2233 0.079 Uiso 1 1 calc R
C37 C 0.0188(3) 0.8887(2) -0.19908(10) 0.0606(9) Uani 1 1 d .
H37 H 0.0233 0.8603 -0.2270 0.073 Uiso 1 1 calc R
C38 C 0.1240(3) 0.88644(18) -0.16073(9) 0.0468(7) Uani 1 1 d .
H38 H 0.2003 0.8571 -0.1628 0.056 Uiso 1 1 calc R
C39 C 0.1034(2) 0.73658(15) -0.08693(9) 0.0348(6) Uani 1 1 d .
H39 H 0.1708 0.7352 -0.1034 0.042 Uiso 1 1 calc R
C40 C -0.0277(3) 0.72791(18) -0.11309(10) 0.0454(7) Uani 1 1 d .
H40 H -0.0465 0.7206 -0.1461 0.054 Uiso 1 1 calc R
C41 C -0.1269(3) 0.73021(19) -0.08984(11) 0.0515(8) Uani 1 1 d .
H41 H -0.2149 0.7256 -0.1069 0.062 Uiso 1 1 calc R
C42 C -0.0973(2) 0.73961(16) -0.03978(10) 0.0400(6) Uani 1 1 d .
C43 C 0.0367(2) 0.74606(13) -0.01650(9) 0.0294(5) Uani 1 1 d .
C44 C -0.1947(3) 0.74057(19) -0.01186(13) 0.0542(8) Uani 1 1 d .
H44 H -0.2843 0.7366 -0.0272 0.065 Uiso 1 1 calc R
C45 C -0.1598(3) 0.74709(18) 0.03592(13) 0.0545(8) Uani 1 1 d .
H45 H -0.2257 0.7473 0.0531 0.065 Uiso 1 1 calc R
C46 C -0.0242(3) 0.75364(16) 0.06083(10) 0.0430(7) Uani 1 1 d .
C47 C 0.0192(3) 0.76186(19) 0.11065(11) 0.0553(8) Uani 1 1 d .
H47 H -0.0424 0.7620 0.1296 0.066 Uiso 1 1 calc R
C48 C 0.1502(3) 0.7696(2) 0.13111(10) 0.0558(8) Uani 1 1 d .
H48 H 0.1791 0.7766 0.1641 0.067 Uiso 1 1 calc R
C49 C 0.2421(3) 0.76687(17) 0.10221(9) 0.0419(6) Uani 1 1 d .
H49 H 0.3321 0.7715 0.1168 0.050 Uiso 1 1 calc R
C50 C 0.0744(2) 0.75293(14) 0.03463(9) 0.0316(5) Uani 1 1 d .
C51 C 0.5396(4) 0.4355(3) 0.30635(13) 0.0988(15) Uani 1 1 d .
H51A H 0.4447 0.4391 0.2952 0.148 Uiso 1 1 calc R
H51B H 0.5659 0.3773 0.3101 0.148 Uiso 1 1 calc R
H51C H 0.5812 0.4618 0.2835 0.148 Uiso 1 1 calc R
C52 C 0.7575(4) 0.5197(3) 0.15586(14) 0.1064(16) Uani 1 1 d .
H52A H 0.8174 0.5297 0.1864 0.160 Uiso 1 1 calc R
H52B H 0.6681 0.5157 0.1599 0.160 Uiso 1 1 calc R
H52C H 0.7635 0.5654 0.1345 0.160 Uiso 1 1 calc R
C53 C 0.8022(4) 0.3147(4) 0.23312(14) 0.1096(17) Uani 1 1 d .
H53A H 0.8302 0.2674 0.2539 0.164 Uiso 1 1 calc R
H53B H 0.7133 0.3053 0.2146 0.164 Uiso 1 1 calc R
H53C H 0.8043 0.3650 0.2520 0.164 Uiso 1 1 calc R
N1 N 0.39598(19) 0.62380(12) -0.05868(6) 0.0311(4) Uani 1 1 d .
N2 N 0.35008(17) 0.62578(12) -0.01587(6) 0.0286(4) Uani 1 1 d .
N3 N 0.47740(18) 0.89101(12) 0.06666(6) 0.0306(4) Uani 1 1 d .
N4 N 0.37328(18) 0.88640(12) 0.02475(6) 0.0279(4) Uani 1 1 d .
N5 N 0.13721(18) 0.74672(11) -0.03995(7) 0.0283(4) Uani 1 1 d .
N6 N 0.2069(2) 0.75803(12) 0.05532(7) 0.0313(5) Uani 1 1 d .
Ni1 Ni 0.33060(3) 0.755566(17) 0.005809(10) 0.02578(11) Uani 1 1 d .
O1 O 0.42699(16) 0.76719(10) -0.04677(6) 0.0321(4) Uani 1 1 d .
O2 O 0.49847(16) 0.74677(9) 0.05751(6) 0.0334(4) Uani 1 1 d .
O3 O 0.5771(4) 0.4747(3) 0.34804(10) 0.1304(14) Uani 1 1 d .
H3A H 0.5445 0.4508 0.3679 0.196 Uiso 1 1 calc R
O4 O 0.7921(2) 0.44378(14) 0.13649(8) 0.0658(6) Uani 1 1 d .
H4A H 0.7338 0.4309 0.1129 0.099 Uiso 1 1 calc R
O5 O 0.8867(3) 0.3240(2) 0.20284(10) 0.1050(10) Uani 1 1 d .
H5A H 0.8608 0.3630 0.1842 0.157 Uiso 1 1 calc R

loop_
_atom_site_aniso_label
_atom_site_aniso_U_11
_atom_site_aniso_U_22
_atom_site_aniso_U_33
_atom_site_aniso_U_23
_atom_site_aniso_U_13
_atom_site_aniso_U_12
C1 0.0221(11) 0.0329(14) 0.0274(12) -0.0014(10) 0.0018(9) 0.0041(10)
C2 0.0259(12) 0.0385(14) 0.0264(12) -0.0002(10) 0.0039(9) 0.0008(10)
C3 0.0425(15) 0.0429(16) 0.0379(15) -0.0035(12) 0.0111(12) 0.0029(12)
C4 0.0533(18) 0.065(2) 0.0379(15) -0.0098(14) 0.0180(13) 0.0105(15)
C5 0.0536(18) 0.081(2) 0.0342(15) 0.0062(15) 0.0198(13) 0.0070(16)
C6 0.0540(18) 0.058(2) 0.0439(16) 0.0166(15) 0.0175(13) 0.0028(15)
C7 0.0376(14) 0.0421(15) 0.0347(14) 0.0026(12) 0.0100(11) 0.0035(12)
C8 0.0309(13) 0.0311(14) 0.0321(13) 0.0028(10) 0.0024(10) -0.0015(10)
C9 0.0575(17) 0.0305(15) 0.0503(17) 0.0009(12) 0.0135(13) 0.0002(13)
C10 0.0338(13) 0.0288(14) 0.0373(14) 0.0072(11) 0.0066(11) 0.0027(10)
C11 0.0383(14) 0.0337(14) 0.0395(15) 0.0034(11) 0.0123(11) -0.0015(11)
C12 0.0526(16) 0.0359(15) 0.0415(15) 0.0078(12) 0.0166(13) 0.0098(13)
C13 0.0511(17) 0.0472(18) 0.0571(18) 0.0149(14) 0.0272(14) 0.0091(14)
C14 0.0447(16) 0.055(2) 0.074(2) 0.0121(16) 0.0227(15) -0.0096(14)
C15 0.0398(15) 0.0497(18) 0.0513(17) 0.0054(14) 0.0087(13) -0.0086(13)
C16 0.076(2) 0.074(2) 0.075(2) 0.016(2) 0.048(2) 0.0123(19)
C17 0.113(3) 0.087(3) 0.063(2) 0.015(2) 0.056(2) 0.019(2)
C18 0.112(3) 0.079(3) 0.0419(19) 0.0013(17) 0.0236(19) 0.016(2)
C19 0.079(2) 0.061(2) 0.0408(17) 0.0006(14) 0.0184(16) 0.0009(17)
C20 0.0265(12) 0.0337(14) 0.0245(12) -0.0006(10) 0.0059(9) -0.0015(10)
C21 0.0263(12) 0.0332(14) 0.0255(12) -0.0003(10) 0.0055(9) -0.0006(10)
C22 0.0416(15) 0.0372(16) 0.0424(15) 0.0034(11) -0.0010(12) -0.0036(12)
C23 0.0492(17) 0.054(2) 0.0432(16) 0.0132(13) -0.0042(13) 0.0035(14)
C24 0.0395(15) 0.068(2) 0.0320(14) -0.0022(14) -0.0019(11) 0.0045(14)
C25 0.0401(15) 0.0541(19) 0.0427(16) -0.0082(13) -0.0030(12) -0.0095(13)
C26 0.0395(14) 0.0378(15) 0.0369(14) 0.0020(11) 0.0031(11) -0.0047(12)
C27 0.0314(13) 0.0305(14) 0.0295(13) 0.0011(10) 0.0061(10) -0.0024(10)
C28 0.0530(16) 0.0293(15) 0.0471(16) -0.0013(12) -0.0032(13) 0.0009(12)
C29 0.0308(13) 0.0293(13) 0.0319(13) 0.0057(10) 0.0054(10) -0.0007(10)
C30 0.0322(13) 0.0308(14) 0.0353(14) 0.0047(10) 0.0059(10) 0.0004(10)
C31 0.0407(14) 0.0350(14) 0.0312(13) 0.0062(10) 0.0060(11) -0.0071(11)
C32 0.0363(14) 0.0441(16) 0.0398(15) 0.0085(12) 0.0018(11) 0.0005(12)
C33 0.0366(15) 0.0581(19) 0.0492(17) 0.0089(14) 0.0085(12) 0.0155(13)
C34 0.0421(15) 0.0430(16) 0.0364(14) 0.0021(12) 0.0083(12) 0.0070(12)
C35 0.0430(17) 0.075(2) 0.0515(19) 0.0081(16) -0.0041(14) 0.0051(15)
C36 0.060(2) 0.082(3) 0.0438(18) 0.0049(17) -0.0131(15) -0.0067(18)
C37 0.076(2) 0.066(2) 0.0343(16) -0.0022(14) 0.0018(15) -0.0158(18)
C38 0.0576(18) 0.0461(17) 0.0355(15) 0.0012(12) 0.0087(13) -0.0043(14)
C39 0.0335(13) 0.0373(15) 0.0320(14) 0.0008(11) 0.0042(10) -0.0033(11)
C40 0.0428(16) 0.0516(18) 0.0371(15) -0.0003(13) -0.0001(12) -0.0111(13)
C41 0.0318(14) 0.0548(19) 0.0592(19) -0.0010(14) -0.0069(13) -0.0078(13)
C42 0.0313(14) 0.0342(15) 0.0535(17) 0.0003(12) 0.0076(12) -0.0020(11)
C43 0.0279(12) 0.0233(13) 0.0381(14) -0.0006(10) 0.0102(10) -0.0013(9)
C44 0.0252(14) 0.060(2) 0.079(2) -0.0046(16) 0.0154(14) -0.0029(12)
C45 0.0366(16) 0.056(2) 0.080(2) -0.0043(15) 0.0320(16) 0.0002(13)
C46 0.0456(16) 0.0389(16) 0.0523(17) -0.0010(12) 0.0269(13) 0.0052(12)
C47 0.062(2) 0.062(2) 0.0532(18) -0.0004(14) 0.0367(16) 0.0082(15)
C48 0.072(2) 0.066(2) 0.0336(15) -0.0039(14) 0.0215(15) 0.0098(16)
C49 0.0450(16) 0.0490(17) 0.0328(14) 0.0000(12) 0.0114(12) 0.0032(12)
C50 0.0320(13) 0.0246(13) 0.0402(14) -0.0002(10) 0.0124(11) 0.0021(10)
C51 0.088(3) 0.150(4) 0.060(2) 0.013(3) 0.021(2) -0.028(3)
C52 0.128(4) 0.086(3) 0.087(3) -0.047(2) -0.013(3) 0.015(3)
C53 0.094(3) 0.171(5) 0.070(3) 0.023(3) 0.030(2) 0.025(3)
N1 0.0390(11) 0.0306(11) 0.0253(10) -0.0030(8) 0.0105(8) -0.0010(9)
N2 0.0271(10) 0.0323(12) 0.0255(10) 0.0000(8) 0.0041(8) -0.0006(8)
N3 0.0302(10) 0.0312(11) 0.0262(10) -0.0016(8) -0.0020(8) 0.0002(9)
N4 0.0287(10) 0.0300(11) 0.0237(10) -0.0007(8) 0.0034(8) 0.0002(8)
N5 0.0267(10) 0.0260(11) 0.0321(11) 0.0000(8) 0.0064(8) -0.0012(8)
N6 0.0342(11) 0.0291(11) 0.0316(11) 0.0007(8) 0.0099(9) 0.0019(8)
Ni1 0.02526(18) 0.02814(19) 0.02340(18) -0.00145(12) 0.00457(12) -0.00074(12)
O1 0.0361(9) 0.0285(9) 0.0346(9) -0.0042(7) 0.0141(7) -0.0038(7)
O2 0.0336(9) 0.0298(10) 0.0326(9) -0.0046(7) -0.0008(7) 0.0011(7)
O3 0.155(3) 0.169(4) 0.074(2) -0.005(2) 0.0388(19) -0.098(3)
O4 0.0690(14) 0.0579(15) 0.0581(14) -0.0145(11) -0.0100(11) 0.0026(11)
O5 0.098(2) 0.147(3) 0.0727(18) 0.0327(17) 0.0264(16) 0.0476(19)

loop_
_atom_type_symbol
_atom_type_description
_atom_type_scat_dispersion_real
_atom_type_scat_dispersion_imag
_atom_type_scat_source
C C 0.0033 0.0016 'International Tables Vol C Tables 4.2.6.8 and 6.1.1.4'
H H 0.0000 0.0000 'International Tables Vol C Tables 4.2.6.8 and 6.1.1.4'
N N 0.0061 0.0033 'International Tables Vol C Tables 4.2.6.8 and 6.1.1.4'
Ni Ni 0.3393 1.1124 'International Tables Vol C Tables 4.2.6.8 and 6.1.1.4'
O O 0.0106 0.0060 'International Tables Vol C Tables 4.2.6.8 and 6.1.1.4'

loop_
_geom_angle_atom_site_label_1
_geom_angle_atom_site_label_2
_geom_angle_atom_site_label_3
_geom_angle
O1 C1 N1 126.4(2)
O1 C1 C2 116.7(2)
N1 C1 C2 116.9(2)
C7 C2 C3 118.4(2)
C7 C2 C1 119.6(2)
C3 C2 C1 122.0(2)
C4 C3 C2 120.3(3)
C4 C3 H3 119.8
C2 C3 H3 119.8
C5 C4 C3 120.7(3)
C5 C4 H4 119.7
C3 C4 H4 119.7
C4 C5 C6 120.1(3)
C4 C5 H5 120.0
C6 C5 H5 120.0
C5 C6 C7 119.9(3)
C5 C6 H6 120.0
C7 C6 H6 120.0
C2 C7 C6 120.6(3)
C2 C7 H7 119.7
C6 C7 H7 119.7
N2 C8 C10 119.7(2)
N2 C8 C9 124.6(2)
C10 C8 C9 115.7(2)
C8 C9 H9A 109.5
C8 C9 H9B 109.5
H9A C9 H9B 109.5
C8 C9 H9C 109.5
H9A C9 H9C 109.5
H9B C9 H9C 109.5
C11 C10 C15 118.8(2)
C11 C10 C8 122.3(2)
C15 C10 C8 118.8(2)
C10 C11 C12 121.5(2)
C10 C11 H11 119.3
C12 C11 H11 119.3
C13 C12 C19 118.7(3)
C13 C12 C11 118.9(3)
C19 C12 C11 122.5(3)
C12 C13 C14 118.6(2)
C12 C13 C16 119.4(3)
C14 C13 C16 122.0(3)
C15 C14 C13 121.1(3)
C15 C14 H14 119.5
C13 C14 H14 119.5
C14 C15 C10 121.0(3)
C14 C15 H15 119.5
C10 C15 H15 119.5
C17 C16 C13 120.2(3)
C17 C16 H16 119.9
C13 C16 H16 119.9
C16 C17 C18 120.8(3)
C16 C17 H17 119.6
C18 C17 H17 119.6
C19 C18 C17 120.2(3)
C19 C18 H18 119.9
C17 C18 H18 119.9
C18 C19 C12 120.7(3)
C18 C19 H19 119.7
C12 C19 H19 119.7
O2 C20 N3 127.2(2)
O2 C20 C21 117.5(2)
N3 C20 C21 115.2(2)
C22 C21 C26 118.2(2)
C22 C21 C20 119.5(2)
C26 C21 C20 122.4(2)
C21 C22 C23 121.3(3)
C21 C22 H22 119.4
C23 C22 H22 119.4
C24 C23 C22 120.0(3)
C24 C23 H23 120.0
C22 C23 H23 120.0
C23 C24 C25 119.4(2)
C23 C24 H24 120.3
C25 C24 H24 120.3
C24 C25 C26 120.5(3)
C24 C25 H25 119.7
C26 C25 H25 119.7
C25 C26 C21 120.5(2)
C25 C26 H26 119.7
C21 C26 H26 119.7
N4 C27 C29 119.6(2)
N4 C27 C28 123.2(2)
C29 C27 C28 117.2(2)
C27 C28 H28A 109.5
C27 C28 H28B 109.5
H28A C28 H28B 109.5
C27 C28 H28C 109.5
H28A C28 H28C 109.5
H28B C28 H28C 109.5
C30 C29 C34 118.4(2)
C30 C29 C27 122.5(2)
C34 C29 C27 119.0(2)
C29 C30 C31 121.7(2)
C29 C30 H30 119.2
C31 C30 H30 119.2
C30 C31 C32 118.9(2)
C30 C31 C38 122.7(2)
C32 C31 C38 118.4(2)
C33 C32 C35 122.6(3)
C33 C32 C31 118.4(2)
C35 C32 C31 118.9(3)
C34 C33 C32 121.4(2)
C34 C33 H33 119.3
C32 C33 H33 119.3
C33 C34 C29 120.9(2)
C33 C34 H34 119.6
C29 C34 H34 119.6
C36 C35 C32 120.8(3)
C36 C35 H35 119.6
C32 C35 H35 119.6
C35 C36 C37 120.4(3)
C35 C36 H36 119.8
C37 C36 H36 119.8
C38 C37 C36 120.4(3)
C38 C37 H37 119.8
C36 C37 H37 119.8
C37 C38 C31 121.0(3)
C37 C38 H38 119.5
C31 C38 H38 119.5
N5 C39 C40 123.6(2)
N5 C39 H39 118.2
C40 C39 H39 118.2
C41 C40 C39 119.1(3)
C41 C40 H40 120.5
C39 C40 H40 120.5
C40 C41 C42 120.0(2)
C40 C41 H41 120.0
C42 C41 H41 120.0
C43 C42 C41 116.9(2)
C43 C42 C44 118.8(3)
C41 C42 C44 124.2(3)
N5 C43 C42 123.3(2)
N5 C43 C50 116.7(2)
C42 C43 C50 119.9(2)
C45 C44 C42 121.4(3)
C45 C44 H44 119.3
C42 C44 H44 119.3
C44 C45 C46 121.3(3)
C44 C45 H45 119.4
C46 C45 H45 119.4
C50 C46 C47 116.7(3)
C50 C46 C45 119.0(3)
C47 C46 C45 124.3(3)
C48 C47 C46 120.1(3)
C48 C47 H47 119.9
C46 C47 H47 119.9
C47 C48 C49 119.3(3)
C47 C48 H48 120.4
C49 C48 H48 120.4
N6 C49 C48 123.0(3)
N6 C49 H49 118.5
C48 C49 H49 118.5
N6 C50 C46 123.3(2)
N6 C50 C43 117.2(2)
C46 C50 C43 119.6(2)
O3 C51 H51A 109.5
O3 C51 H51B 109.5
H51A C51 H51B 109.5
O3 C51 H51C 109.5
H51A C51 H51C 109.5
H51B C51 H51C 109.5
O4 C52 H52A 109.5
O4 C52 H52B 109.5
H52A C52 H52B 109.5
O4 C52 H52C 109.5
H52A C52 H52C 109.5
H52B C52 H52C 109.5
O5 C53 H53A 109.5
O5 C53 H53B 109.5
H53A C53 H53B 109.5
O5 C53 H53C 109.5
H53A C53 H53C 109.5
H53B C53 H53C 109.5
C1 N1 N2 111.27(18)
C8 N2 N1 114.11(19)
C8 N2 Ni1 135.57(16)
N1 N2 Ni1 109.99(13)
C20 N3 N4 111.61(18)
C27 N4 N3 113.59(18)
C27 N4 Ni1 136.80(15)
N3 N4 Ni1 109.45(13)
C39 N5 C43 116.9(2)
C39 N5 Ni1 128.71(16)
C43 N5 Ni1 114.19(15)
C49 N6 C50 117.5(2)
C49 N6 Ni1 128.35(17)
C50 N6 Ni1 114.09(16)
O1 Ni1 O2 93.90(7)
O1 Ni1 N6 170.73(7)
O2 Ni1 N6 93.30(7)
O1 Ni1 N5 95.82(7)
O2 Ni1 N5 168.07(7)
N6 Ni1 N5 77.81(8)
O1 Ni1 N4 89.62(6)
O2 Ni1 N4 77.88(6)
N6 Ni1 N4 86.18(7)
N5 Ni1 N4 109.03(7)
O1 Ni1 N2 77.00(7)
O2 Ni1 N2 91.40(6)
N6 Ni1 N2 108.67(7)
N5 Ni1 N2 84.09(7)
N4 Ni1 N2 162.33(7)
C1 O1 Ni1 113.96(15)
C20 O2 Ni1 112.58(14)
C51 O3 H3A 109.5
C52 O4 H4A 109.5
C53 O5 H5A 109.5

loop_
_geom_bond_atom_site_label_1
_geom_bond_atom_site_label_2
_geom_bond_distance
C1 O1 1.271(3)
C1 N1 1.314(3)
C1 C2 1.495(3)
C2 C7 1.385(4)
C2 C3 1.395(3)
C3 C4 1.380(4)
C3 H3 0.9300
C4 C5 1.364(4)
C4 H4 0.9300
C5 C6 1.373(4)
C5 H5 0.9300
C6 C7 1.389(4)
C6 H6 0.9300
C7 H7 0.9300
C8 N2 1.282(3)
C8 C10 1.482(3)
C8 C9 1.499(3)
C9 H9A 0.9600
C9 H9B 0.9600
C9 H9C 0.9600
C10 C11 1.365(3)
C10 C15 1.409(3)
C11 C12 1.416(3)
C11 H11 0.9300
C12 C13 1.407(4)
C12 C19 1.408(4)
C13 C14 1.410(4)
C13 C16 1.415(4)
C14 C15 1.353(4)
C14 H14 0.9300
C15 H15 0.9300
C16 C17 1.354(5)
C16 H16 0.9300
C17 C18 1.398(5)
C17 H17 0.9300
C18 C19 1.363(4)
C18 H18 0.9300
C19 H19 0.9300
C20 O2 1.269(3)
C20 N3 1.316(3)
C20 C21 1.495(3)
C21 C22 1.374(3)
C21 C26 1.384(3)
C22 C23 1.380(4)
C22 H22 0.9300
C23 C24 1.370(4)
C23 H23 0.9300
C24 C25 1.372(4)
C24 H24 0.9300
C25 C26 1.378(3)
C25 H25 0.9300
C26 H26 0.9300
C27 N4 1.288(3)
C27 C29 1.482(3)
C27 C28 1.502(3)
C28 H28A 0.9600
C28 H28B 0.9600
C28 H28C 0.9600
C29 C30 1.370(3)
C29 C34 1.415(3)
C30 C31 1.412(3)
C30 H30 0.9300
C31 C32 1.415(4)
C31 C38 1.415(4)
C32 C33 1.403(4)
C32 C35 1.412(4)
C33 C34 1.357(3)
C33 H33 0.9300
C34 H34 0.9300
C35 C36 1.357(4)
C35 H35 0.9300
C36 C37 1.398(5)
C36 H36 0.9300
C37 C38 1.355(4)
C37 H37 0.9300
C38 H38 0.9300
C39 N5 1.322(3)
C39 C40 1.394(3)
C39 H39 0.9300
C40 C41 1.348(4)
C40 H40 0.9300
C41 C42 1.406(4)
C41 H41 0.9300
C42 C43 1.394(3)
C42 C44 1.426(4)
C43 N5 1.363(3)
C43 C50 1.433(3)
C44 C45 1.339(5)
C44 H44 0.9300
C45 C46 1.421(4)
C45 H45 0.9300
C46 C50 1.400(3)
C46 C47 1.402(4)
C47 C48 1.349(4)
C47 H47 0.9300
C48 C49 1.400(4)
C48 H48 0.9300
C49 N6 1.318(3)
C49 H49 0.9300
C50 N6 1.362(3)
C51 O3 1.323(4)
C51 H51A 0.9600
C51 H51B 0.9600
C51 H51C 0.9600
C52 O4 1.405(4)
C52 H52A 0.9600
C52 H52B 0.9600
C52 H52C 0.9600
C53 O5 1.377(4)
C53 H53A 0.9600
C53 H53B 0.9600
C53 H53C 0.9600
N1 N2 1.418(2)
N2 Ni1 2.170(2)
N3 N4 1.417(2)
N4 Ni1 2.1611(19)
N5 Ni1 2.1247(19)
N6 Ni1 2.123(2)
Ni1 O1 2.0020(16)
Ni1 O2 2.0076(16)
O3 H3A 0.8200
O4 H4A 0.8200
O5 H5A 0.8200

loop_
_geom_torsion_atom_site_label_1
_geom_torsion_atom_site_label_2
_geom_torsion_atom_site_label_3
_geom_torsion_atom_site_label_4
_geom_torsion
O1 C1 C2 C7 -11.7(3)
N1 C1 C2 C7 167.3(2)
O1 C1 C2 C3 167.4(2)
N1 C1 C2 C3 -13.6(3)
C7 C2 C3 C4 -1.2(4)
C1 C2 C3 C4 179.6(2)
C2 C3 C4 C5 0.2(4)
C3 C4 C5 C6 1.1(4)
C4 C5 C6 C7 -1.4(4)
C3 C2 C7 C6 0.9(3)
C1 C2 C7 C6 -179.9(2)
C5 C6 C7 C2 0.3(4)
N2 C8 C10 C11 -51.9(3)
C9 C8 C10 C11 127.7(3)
N2 C8 C10 C15 131.6(2)
C9 C8 C10 C15 -48.8(3)
C15 C10 C11 C12 -0.4(4)
C8 C10 C11 C12 -176.9(2)
C10 C11 C12 C13 -1.3(4)
C10 C11 C12 C19 177.9(3)
C19 C12 C13 C14 -178.5(3)
C11 C12 C13 C14 0.7(4)
C19 C12 C13 C16 0.5(4)
C11 C12 C13 C16 179.8(3)
C12 C13 C14 C15 1.7(4)
C16 C13 C14 C15 -177.3(3)
C13 C14 C15 C10 -3.6(5)
C11 C10 C15 C14 2.9(4)
C8 C10 C15 C14 179.5(3)
C12 C13 C16 C17 0.1(5)
C14 C13 C16 C17 179.1(3)
C13 C16 C17 C18 -0.1(6)
C16 C17 C18 C19 -0.5(6)
C17 C18 C19 C12 1.1(5)
C13 C12 C19 C18 -1.1(4)
C11 C12 C19 C18 179.6(3)
O2 C20 C21 C22 -24.4(3)
N3 C20 C21 C22 152.9(2)
O2 C20 C21 C26 156.8(2)
N3 C20 C21 C26 -25.9(3)
C26 C21 C22 C23 3.3(4)
C20 C21 C22 C23 -175.5(2)
C21 C22 C23 C24 -2.0(5)
C22 C23 C24 C25 -1.0(5)
C23 C24 C25 C26 2.6(4)
C24 C25 C26 C21 -1.2(4)
C22 C21 C26 C25 -1.7(4)
C20 C21 C26 C25 177.1(2)
N4 C27 C29 C30 -47.8(3)
C28 C27 C29 C30 132.5(3)
N4 C27 C29 C34 134.9(2)
C28 C27 C29 C34 -44.8(3)
C34 C29 C30 C31 -3.2(4)
C27 C29 C30 C31 179.5(2)
C29 C30 C31 C32 -1.5(4)
C29 C30 C31 C38 179.9(2)
C30 C31 C32 C33 3.8(4)
C38 C31 C32 C33 -177.6(2)
C30 C31 C32 C35 -175.7(2)
C38 C31 C32 C35 3.0(4)
C35 C32 C33 C34 178.1(3)
C31 C32 C33 C34 -1.3(4)
C32 C33 C34 C29 -3.5(4)
C30 C29 C34 C33 5.7(4)
C27 C29 C34 C33 -176.9(2)
C33 C32 C35 C36 179.1(3)
C31 C32 C35 C36 -1.5(4)
C32 C35 C36 C37 -0.4(5)
C35 C36 C37 C38 0.8(5)
C36 C37 C38 C31 0.7(5)
C30 C31 C38 C37 175.9(3)
C32 C31 C38 C37 -2.6(4)
N5 C39 C40 C41 0.3(4)
C39 C40 C41 C42 -1.2(4)
C40 C41 C42 C43 -0.1(4)
C40 C41 C42 C44 -178.3(3)
C41 C42 C43 N5 2.5(3)
C44 C42 C43 N5 -179.2(2)
C41 C42 C43 C50 -177.9(2)
C44 C42 C43 C50 0.4(3)
C43 C42 C44 C45 -0.3(4)
C41 C42 C44 C45 177.9(3)
C42 C44 C45 C46 0.2(4)
C44 C45 C46 C50 -0.2(4)
C44 C45 C46 C47 179.0(3)
C50 C46 C47 C48 0.7(4)
C45 C46 C47 C48 -178.5(3)
C46 C47 C48 C49 -1.8(5)
C47 C48 C49 N6 0.8(4)
C47 C46 C50 N6 1.4(4)
C45 C46 C50 N6 -179.3(2)
C47 C46 C50 C43 -179.0(2)
C45 C46 C50 C43 0.3(3)
N5 C43 C50 N6 -1.1(3)
C42 C43 C50 N6 179.2(2)
N5 C43 C50 C46 179.3(2)
C42 C43 C50 C46 -0.4(3)
O1 C1 N1 N2 -3.2(3)
C2 C1 N1 N2 177.95(17)
C10 C8 N2 N1 178.71(19)
C9 C8 N2 N1 -0.9(3)
C10 C8 N2 Ni1 -8.7(3)
C9 C8 N2 Ni1 171.69(18)
C1 N1 N2 C8 -175.47(19)
C1 N1 N2 Ni1 10.1(2)
O2 C20 N3 N4 -1.9(3)
C21 C20 N3 N4 -178.87(17)
C29 C27 N4 N3 178.56(18)
C28 C27 N4 N3 -1.8(3)
C29 C27 N4 Ni1 -6.6(3)
C28 C27 N4 Ni1 173.04(18)
C20 N3 N4 C27 -174.65(19)
C20 N3 N4 Ni1 9.1(2)
C40 C39 N5 C43 1.9(3)
C40 C39 N5 Ni1 177.10(19)
C42 C43 N5 C39 -3.3(3)
C50 C43 N5 C39 177.1(2)
C42 C43 N5 Ni1 -179.21(18)
C50 C43 N5 Ni1 1.2(2)
C48 C49 N6 C50 1.2(4)
C48 C49 N6 Ni1 178.4(2)
C46 C50 N6 C49 -2.3(3)
C43 C50 N6 C49 178.0(2)
C46 C50 N6 Ni1 -179.90(18)
C43 C50 N6 Ni1 0.5(2)
C49 N6 Ni1 O2 10.9(2)
C50 N6 Ni1 O2 -171.88(15)
C49 N6 Ni1 N5 -177.1(2)
C50 N6 Ni1 N5 0.10(15)
C49 N6 Ni1 N4 -66.7(2)
C50 N6 Ni1 N4 110.51(15)
C49 N6 Ni1 N2 103.5(2)
C50 N6 Ni1 N2 -79.29(16)
C39 N5 Ni1 O1 10.8(2)
C43 N5 Ni1 O1 -173.85(14)
C39 N5 Ni1 O2 -133.6(3)
C43 N5 Ni1 O2 41.7(4)
C39 N5 Ni1 N6 -176.0(2)
C43 N5 Ni1 N6 -0.68(14)
C39 N5 Ni1 N4 102.4(2)
C43 N5 Ni1 N4 -82.24(15)
C39 N5 Ni1 N2 -65.4(2)
C43 N5 Ni1 N2 109.91(15)
C27 N4 Ni1 O1 81.2(2)
N3 N4 Ni1 O1 -103.83(13)
C27 N4 Ni1 O2 175.3(2)
N3 N4 Ni1 O2 -9.76(13)
C27 N4 Ni1 N6 -90.5(2)
N3 N4 Ni1 N6 84.44(14)
C27 N4 Ni1 N5 -14.8(2)
N3 N4 Ni1 N5 160.15(13)
C27 N4 Ni1 N2 121.6(3)
N3 N4 Ni1 N2 -63.5(3)
C8 N2 Ni1 O1 177.0(2)
N1 N2 Ni1 O1 -10.19(13)
C8 N2 Ni1 O2 83.4(2)
N1 N2 Ni1 O2 -103.87(14)
C8 N2 Ni1 N6 -10.6(2)
N1 N2 Ni1 N6 162.18(13)
C8 N2 Ni1 N5 -85.6(2)
N1 N2 Ni1 N5 87.19(14)
C8 N2 Ni1 N4 135.4(2)
N1 N2 Ni1 N4 -51.8(3)
N1 C1 O1 Ni1 -6.4(3)
C2 C1 O1 Ni1 172.49(14)
O2 Ni1 O1 C1 99.32(15)
N5 Ni1 O1 C1 -73.76(15)
N4 Ni1 O1 C1 177.15(15)
N2 Ni1 O1 C1 8.79(14)
N3 C20 O2 Ni1 -7.2(3)
C21 C20 O2 Ni1 169.71(15)
O1 Ni1 O2 C20 97.67(15)
N6 Ni1 O2 C20 -76.48(16)
N5 Ni1 O2 C20 -117.8(3)
N4 Ni1 O2 C20 8.89(15)
N2 Ni1 O2 C20 174.73(15)
